data_1564189
loop_
_publ_author_name
'Buasakun, Jiraporn'
'Srilaoong, Phakinee'
'Chainok, Kittipong'
'Raksakoon, Chadchalerm'
'Rattanakram, Ramida'
'Duangthongyou, Tanwawan'

_publ_section_title
;
 Novel zinc(II) coordination polymers (CPs) based on flexible aliphatic
 carboxylic acids and an N-donor ligand for fluorescence sensors
;
_journal_name_full 'Inorganica Chimica Acta'
_journal_page_first 119839
_journal_paper_doi 10.1016/j.ica.2020.119839
_journal_volume 511
_journal_year 2020
_chemical_absolute_configuration unk
_chemical_formula_moiety 'C128 H112 N16 O32 Zn8, 12(H2 O)'
_chemical_formula_sum 'C128 H136 N16 O44 Zn8'
_chemical_formula_weight 3125.752
_space_group_crystal_system orthorhombic
_space_group_IT_number 43
_space_group_name_Hall 'F 2 -2d'
_space_group_name_H-M_alt 'F d d 2'
_symmetry_Int_Tables_number 43
_cell_angle_alpha 90
_cell_angle_beta 90
_cell_angle_gamma 90
_cell_formula_units_Z 2
_cell_length_a 38.026(3)
_cell_length_b 8.3166(7)
_cell_length_c 21.2793(19)
_cell_measurement_reflns_used 9846
_cell_measurement_temperature 296
_cell_measurement_theta_max 27.82
_cell_measurement_theta_min 3.08
_cell_volume 6729.5(10)
_computing_molecular_graphics 'Olex2 1.3 (Dolomanov et al., 2009)'
_computing_publication_material 'Olex2 1.3 (Dolomanov et al., 2009)'
_computing_structure_refinement 'olex2.refine 1.3 (Bourhis et al., 2015)'
_computing_structure_solution 'SIR2004 (Burla et al., 2007)'
_diffrn_ambient_temperature 296.0
_diffrn_detector_area_resol_mean 10.5
_diffrn_detector_type 'PHOTON area detector'
_diffrn_measured_fraction_theta_full 0.9962
_diffrn_measured_fraction_theta_max 0.9933
_diffrn_measurement_device 'four-circle KAPPA diffractometer'
_diffrn_measurement_device_type 'Bruker APEX-II CCD'
_diffrn_measurement_method '\f and \w scans'
_diffrn_radiation_type 'Mo K\a'
_diffrn_radiation_wavelength 0.71073
_diffrn_reflns_av_R_equivalents 0.0713
_diffrn_reflns_av_unetI/netI 0.0608
_diffrn_reflns_Laue_measured_fraction_full 0.9962
_diffrn_reflns_Laue_measured_fraction_max 0.9933
_diffrn_reflns_limit_h_max 49
_diffrn_reflns_limit_h_min -49
_diffrn_reflns_limit_k_max 10
_diffrn_reflns_limit_k_min -10
_diffrn_reflns_limit_l_max 27
_diffrn_reflns_limit_l_min -28
_diffrn_reflns_number 24368
_diffrn_reflns_point_group_measured_fraction_full 0.9948
_diffrn_reflns_point_group_measured_fraction_max 0.9874
_diffrn_reflns_theta_full 25.2417
_diffrn_reflns_theta_max 27.96
_diffrn_reflns_theta_min 3.08
_exptl_absorpt_coefficient_mu 1.492
_exptl_absorpt_correction_T_max 0.7456
_exptl_absorpt_correction_T_min 0.6412
_exptl_absorpt_correction_type .
_exptl_absorpt_process_details .
_exptl_crystal_colour colourless
_exptl_crystal_colour_primary colourless
_exptl_crystal_density_diffrn 1.543
_exptl_crystal_description block
_exptl_crystal_F_000 3222.993
_exptl_crystal_size_max 0.22
_exptl_crystal_size_mid 0.2
_exptl_crystal_size_min 0.2
_refine_diff_density_max 1.7481
_refine_diff_density_min -0.7896
_refine_diff_density_rms 0.1393
_refine_ls_abs_structure_details 'Flack, H. D. (1983). Acta Cryst. A39, 876-881.'
_refine_ls_abs_structure_Flack 0.439(18)
_refine_ls_d_res_high 0.7579
_refine_ls_d_res_low 6.6095
_refine_ls_goodness_of_fit_ref 1.0327
_refine_ls_hydrogen_treatment mixed
_refine_ls_matrix_type full
_refine_ls_number_constraints 30
_refine_ls_number_parameters 235
_refine_ls_number_reflns 3996
_refine_ls_number_restraints 1
_refine_ls_restrained_S_all 1.0327
_refine_ls_R_factor_all 0.0794
_refine_ls_R_factor_gt 0.0565
_refine_ls_shift/su_max 0.0003
_refine_ls_shift/su_mean 0.0000
_refine_ls_structure_factor_coef Fsqd
_refine_ls_weighting_details 'w=1/[\s^2^(Fo^2^)+(0.0631P)^2^+9.7897P] where P=(Fo^2^+2Fc^2^)/3'
_refine_ls_weighting_scheme calc
_refine_ls_wR_factor_gt 0.1099
_refine_ls_wR_factor_ref 0.1178
_reflns_Friedel_coverage 0.981
_reflns_limit_h_max 49
_reflns_limit_h_min -49
_reflns_limit_k_max 10
_reflns_limit_k_min -10
_reflns_limit_l_max 27
_reflns_limit_l_min -28
_reflns_number_gt 3173
_reflns_number_total 3996
_reflns_threshold_expression I>=2u(I)
_cod_data_source_file ICA-2020-511-119839.cif
_cod_data_source_block TD_ZnSD
_cod_original_sg_symbol_Hall ' F 2 -2d'
_cod_database_code 1564189
_olex2_refinement_description
;
1. Twinned data refinement
 Scales: 0.530(17)
 0.470(17)
2. Fixed Uiso
 At 1.2 times of:
  All C(H) groups, All C(H,H) groups
 At 1.5 times of:
  All O(H,H) groups
3. Others
 Fixed Sof: O5(0.5) H5a(0.5) H5b(0.5)
4.a Free rotating group:
 O5(H5a,H5b), O6(H6a,H6b)
4.b Secondary CH2 refined with riding coordinates:
 C2(H2a,H2b), C3(H3a,H3b)
4.c Aromatic/amide H refined with riding coordinates:
 C5(H5), C6(H6), C8(H8), C9(H9), C10(H10), C11(H11), C13(H13), C14(H14),
 C15(H15), C16(H16)
;

loop_
_space_group_symop_id
_space_group_symop_operation_xyz
1 x,y,z
2 -x,-y,z
3 -x+1/4,y+1/4,z+1/4
4 x+1/4,-y+1/4,z+1/4
5 x,y+1/2,z+1/2
6 -x,-y+1/2,z+1/2
7 -x+1/4,y+3/4,z+3/4
8 x+1/4,-y+3/4,z+3/4
9 x+1/2,y,z+1/2
10 -x+1/2,-y,z+1/2
11 -x+3/4,y+1/4,z+3/4
12 x+3/4,-y+1/4,z+3/4
13 x+1/2,y+1/2,z
14 -x+1/2,-y+1/2,z
15 -x+3/4,y+3/4,z+1/4
16 x+3/4,-y+3/4,z+1/4

loop_
_atom_site_label
_atom_site_type_symbol
_atom_site_fract_x
_atom_site_fract_y
_atom_site_fract_z
_atom_site_U_iso_or_equiv
_atom_site_adp_type
_atom_site_occupancy
_atom_site_refinement_flags_posn
_atom_site_disorder_group
Zn1 Zn 0.645942(11) 0.84476(6) 0.37841(4) 0.03276(15) Uani 1.000000 . .
O1 O 0.66830(11) 1.0343(5) 0.41185(18) 0.0567(10) Uani 1.000000 . .
O2 O 0.69007(11) 0.8775(6) 0.4870(2) 0.0709(12) Uani 1.000000 . .
O3 O 0.62972(10) 1.1498(5) 0.55183(18) 0.0533(9) Uani 1.000000 . .
O4 O 0.66508(12) 1.2772(7) 0.6162(2) 0.0811(14) Uani 1.000000 . .
O5 O 0.4956(6) 0.555(3) 0.3018(7) 0.171(13) Uani 0.500000 . -1
H5a H 0.5179(17) 0.595(12) 0.288(4) 0.05(3) Uiso 0.500000 G -1
H5b H 0.488(3) 0.49(2) 0.268(5) 0.10(6) Uiso 0.500000 G -1
O6 O 0.5174(2) 0.1505(16) 0.3633(4) 0.172(3) Uani 1.000000 . .
H6a H 0.508(4) 0.15(2) 0.399(3) 0.259(5) Uiso 1.000000 G .
H6b H 0.537(2) 0.101(18) 0.369(7) 0.259(5) Uiso 1.000000 G .
N1 N 0.61677(10) 0.6821(5) 0.42737(18) 0.0341(9) Uani 1.000000 . .
N2 N 0.43490(9) 0.0431(5) 0.58660(18) 0.0337(9) Uani 1.000000 . .
C1 C 0.68627(14) 1.0134(8) 0.4616(3) 0.0522(14) Uani 1.000000 . .
C2 C 0.70369(17) 1.1589(8) 0.4883(3) 0.069(2) Uani 1.000000 . .
H2a H 0.71678(17) 1.1285(8) 0.5255(3) 0.082(3) Uiso 1.000000 R .
H2b H 0.72029(17) 1.2010(8) 0.4578(3) 0.082(3) Uiso 1.000000 R .
C3 C 0.67765(17) 1.2895(7) 0.5053(3) 0.0658(18) Uani 1.000000 . .
H3a H 0.69011(17) 1.3887(7) 0.5142(3) 0.079(2) Uiso 1.000000 R .
H3b H 0.66188(17) 1.3085(7) 0.4703(3) 0.079(2) Uiso 1.000000 R .
C4 C 0.65632(15) 1.2383(6) 0.5635(3) 0.0491(13) Uani 1.000000 . .
C5 C 0.59072(14) 0.6094(6) 0.3964(2) 0.0433(13) Uani 1.000000 . .
H5 H 0.58839(14) 0.6301(6) 0.3536(2) 0.0520(15) Uiso 1.000000 R .
C6 C 0.56723(13) 0.5063(6) 0.4238(2) 0.0470(13) Uani 1.000000 . .
H6 H 0.54953(13) 0.4587(6) 0.4000(2) 0.0564(16) Uiso 1.000000 R .
C7 C 0.57019(11) 0.4734(6) 0.4880(2) 0.0381(11) Uani 1.000000 . .
C8 C 0.59782(12) 0.5426(6) 0.5196(2) 0.0398(11) Uani 1.000000 . .
H8 H 0.60132(12) 0.5200(6) 0.5619(2) 0.0478(13) Uiso 1.000000 R .
C9 C 0.62040(12) 0.6455(6) 0.4885(2) 0.0407(11) Uani 1.000000 . .
H9 H 0.63887(12) 0.6914(6) 0.5108(2) 0.0488(14) Uiso 1.000000 R .
C10 C 0.54459(14) 0.3723(6) 0.5217(3) 0.0470(14) Uani 1.000000 . .
H10 H 0.54870(14) 0.3524(6) 0.5641(3) 0.0564(16) Uiso 1.000000 R .
C11 C 0.51616(13) 0.3075(6) 0.4962(3) 0.0450(12) Uani 1.000000 . .
H11 H 0.51340(13) 0.3205(6) 0.4531(3) 0.0540(15) Uiso 1.000000 R .
C12 C 0.48873(11) 0.2179(5) 0.5289(2) 0.0397(11) Uani 1.000000 . .
C13 C 0.46395(13) 0.1319(6) 0.4936(2) 0.0378(11) Uani 1.000000 . .
H13 H 0.46521(13) 0.1315(6) 0.4500(2) 0.0454(14) Uiso 1.000000 R .
C14 C 0.43787(11) 0.0483(5) 0.5237(2) 0.0333(10) Uani 1.000000 . .
H14 H 0.42150(11) -0.0072(5) 0.4995(2) 0.0399(12) Uiso 1.000000 R .
C15 C 0.45857(12) 0.1241(6) 0.6209(3) 0.0452(12) Uani 1.000000 . .
H15 H 0.45675(12) 0.1213(6) 0.6645(3) 0.0542(15) Uiso 1.000000 R .
C16 C 0.48544(13) 0.2112(6) 0.5942(3) 0.0466(13) Uani 1.000000 . .
H16 H 0.50139(13) 0.2656(6) 0.6196(3) 0.0559(15) Uiso 1.000000 R .

loop_
_atom_site_aniso_label
_atom_site_aniso_U_11
_atom_site_aniso_U_22
_atom_site_aniso_U_33
_atom_site_aniso_U_12
_atom_site_aniso_U_13
_atom_site_aniso_U_23
Zn1 0.0258(2) 0.0335(2) 0.0389(3) -0.0029(2) 0.0077(2) -0.0013(3)
O1 0.056(2) 0.054(2) 0.060(2) -0.0170(19) 0.005(2) -0.014(2)
O2 0.061(3) 0.085(3) 0.066(3) -0.015(2) 0.002(2) -0.014(3)
O3 0.056(2) 0.056(2) 0.047(2) -0.0192(19) 0.0028(18) 0.0036(18)
O4 0.066(3) 0.109(4) 0.068(3) -0.024(3) 0.004(2) -0.024(3)
O5 0.074(13) 0.28(4) 0.155(11) -0.025(15) 0.065(14) -0.107(19)
O6 0.113(6) 0.260(10) 0.144(8) 0.027(6) 0.018(5) -0.045(7)
N1 0.0256(19) 0.038(2) 0.039(2) -0.0033(16) 0.0074(16) -0.0025(18)
N2 0.0250(18) 0.037(2) 0.040(2) -0.0028(15) 0.0053(17) 0.0009(18)
C1 0.035(3) 0.065(4) 0.056(4) -0.014(3) 0.017(3) -0.019(3)
C2 0.045(3) 0.080(5) 0.081(5) -0.030(3) 0.025(3) -0.039(4)
C3 0.078(4) 0.045(3) 0.074(4) -0.025(3) 0.024(4) -0.006(3)
C4 0.052(3) 0.034(3) 0.061(4) 0.001(2) 0.008(3) -0.002(3)
C5 0.049(3) 0.045(3) 0.037(3) -0.016(2) 0.010(2) -0.001(2)
C6 0.042(3) 0.042(3) 0.058(3) -0.018(2) -0.005(2) 0.001(3)
C7 0.028(2) 0.032(2) 0.054(3) 0.0031(18) 0.008(2) 0.008(2)
C8 0.031(2) 0.048(3) 0.040(3) 0.002(2) 0.003(2) 0.017(2)
C9 0.029(2) 0.044(3) 0.050(3) -0.003(2) 0.003(2) 0.002(2)
C10 0.043(3) 0.038(3) 0.060(4) -0.002(2) -0.000(3) 0.026(3)
C11 0.042(3) 0.039(3) 0.054(3) -0.007(2) 0.005(2) 0.014(2)
C12 0.027(2) 0.030(2) 0.062(3) 0.0064(19) 0.004(2) 0.008(2)
C13 0.037(2) 0.036(3) 0.040(3) 0.004(2) 0.009(2) 0.013(2)
C14 0.027(2) 0.027(2) 0.046(3) 0.0035(17) 0.000(2) 0.000(2)
C15 0.044(2) 0.049(3) 0.043(3) -0.005(2) 0.004(3) 0.003(3)
C16 0.037(3) 0.044(3) 0.058(3) -0.009(2) -0.001(2) -0.001(3)

loop_
_atom_type_symbol
_atom_type_scat_dispersion_real
_atom_type_scat_dispersion_imag
_atom_type_scat_Cromer_Mann_a1
_atom_type_scat_Cromer_Mann_a2
_atom_type_scat_Cromer_Mann_a3
_atom_type_scat_Cromer_Mann_a4
_atom_type_scat_Cromer_Mann_b1
_atom_type_scat_Cromer_Mann_b2
_atom_type_scat_Cromer_Mann_b3
_atom_type_scat_Cromer_Mann_b4
_atom_type_scat_Cromer_Mann_c
_atom_type_scat_source
_atom_type_scat_dispersion_source
H 0.00000 0.00000 0.49300 0.32291 0.14019 0.04081 10.51090 26.12570 3.14236 57.79970 0.0030380000826 'International Tables Volume C Table 6.1.1.4 (pp. 500-502)' 'Henke, Gullikson and Davis, At. Data and Nucl. Data Tables, 1993, 54, 2'
C 0.00347 0.00161 2.31000 1.02000 1.58860 0.86500 20.84390 10.20750 0.56870 51.65120 0.215599998832 'International Tables Volume C Table 6.1.1.4 (pp. 500-502)' 'Henke, Gullikson and Davis, At. Data and Nucl. Data Tables, 1993, 54, 2'
Zn 0.31207 1.46666 14.07430 7.03180 5.16520 2.41000 3.26550 0.23330 10.31630 58.70970 1.30410003662 'International Tables Volume C Table 6.1.1.4 (pp. 500-502)' 'Henke, Gullikson and Davis, At. Data and Nucl. Data Tables, 1993, 54, 2'
O 0.01158 0.00611 3.04850 2.28680 1.54630 0.86700 13.27710 5.70110 0.32390 32.90890 0.250800013542 'International Tables Volume C Table 6.1.1.4 (pp. 500-502)' 'Henke, Gullikson and Davis, At. Data and Nucl. Data Tables, 1993, 54, 2'
N 0.00653 0.00323 12.21260 3.13220 2.01250 1.16630 0.00570 9.89330 28.99750 0.58260 -11.5290002823 'International Tables Volume C Table 6.1.1.4 (pp. 500-502)' 'Henke, Gullikson and Davis, At. Data and Nucl. Data Tables, 1993, 54, 2'

loop_
_geom_angle_atom_site_label_1
_geom_angle_atom_site_label_2
_geom_angle_atom_site_label_3
_geom_angle
_geom_angle_site_symmetry_1
_geom_angle_site_symmetry_3
O3 Zn1 O1 109.67(18) 7_644 .
N1 Zn1 O1 126.50(16) . .
N1 Zn1 O3 108.08(16) . 7_644
N2 Zn1 O1 107.18(16) 8_554 .
N2 Zn1 O3 97.39(15) 8_554 7_644
N2 Zn1 N1 103.97(15) 8_554 .
C1 O1 Zn1 115.6(4) . .
C4 O3 Zn1 111.7(4) . 3_655
H5b O5 H5a 104.5 . .
H6b O6 H6a 104.6 . .
C5 N1 Zn1 116.9(3) . .
C9 N1 Zn1 126.2(3) . .
C9 N1 C5 116.9(4) . .
C14 N2 Zn1 120.3(3) . 16_455
C15 N2 Zn1 121.6(3) . 16_455
C15 N2 C14 118.0(4) . .
O2 C1 O1 122.8(5) . .
C2 C1 O1 116.4(6) . .
C2 C1 O2 120.9(6) . .
H2a C2 C1 109.1(4) . .
H2b C2 C1 109.1(3) . .
H2b C2 H2a 107.8 . .
C3 C2 C1 112.5(5) . .
C3 C2 H2a 109.1(4) . .
C3 C2 H2b 109.1(4) . .
H3a C3 C2 109.7(3) . .
H3b C3 C2 109.7(4) . .
H3b C3 H3a 108.2 . .
C4 C3 C2 109.8(5) . .
C4 C3 H3a 109.7(3) . .
C4 C3 H3b 109.7(4) . .
O4 C4 O3 123.4(5) . .
C3 C4 O3 114.9(5) . .
C3 C4 O4 121.6(5) . .
H5 C5 N1 118.1(3) . .
C6 C5 N1 123.9(5) . .
C6 C5 H5 118.1(3) . .
H6 C6 C5 120.4(3) . .
C7 C6 C5 119.1(5) . .
C7 C6 H6 120.4(3) . .
C8 C7 C6 117.3(4) . .
C10 C7 C6 122.3(5) . .
C10 C7 C8 120.4(5) . .
H8 C8 C7 120.0(3) . .
C9 C8 C7 120.1(5) . .
C9 C8 H8 120.0(3) . .
C8 C9 N1 122.7(5) . .
H9 C9 N1 118.7(3) . .
H9 C9 C8 118.7(3) . .
H10 C10 C7 117.6(3) . .
C11 C10 C7 124.9(5) . .
C11 C10 H10 117.6(3) . .
H11 C11 C10 116.7(3) . .
C12 C11 C10 126.5(5) . .
C12 C11 H11 116.7(3) . .
C13 C12 C11 119.1(5) . .
C16 C12 C11 124.0(5) . .
C16 C12 C13 116.9(4) . .
H13 C13 C12 120.1(3) . .
C14 C13 C12 119.7(5) . .
C14 C13 H13 120.1(3) . .
C13 C14 N2 122.8(5) . .
H14 C14 N2 118.6(3) . .
H14 C14 C13 118.6(3) . .
H15 C15 N2 118.7(3) . .
C16 C15 N2 122.6(5) . .
C16 C15 H15 118.7(3) . .
C15 C16 C12 119.9(5) . .
H16 C16 C12 120.0(3) . .
H16 C16 C15 120.0(3) . .

loop_
_geom_bond_atom_site_label_1
_geom_bond_atom_site_label_2
_geom_bond_distance
_geom_bond_site_symmetry_2
Zn1 O1 1.927(4) .
Zn1 O3 1.954(4) 7_644
Zn1 N1 2.036(4) .
Zn1 N2 2.074(4) 8_554
O1 C1 1.272(7) .
O2 C1 1.260(8) .
O3 C4 1.275(7) .
O4 C4 1.214(7) .
O5 H5a 0.9574 .
O5 H5b 0.9584 .
O6 H6a 0.8482 .
O6 H6b 0.8498 .
N1 C5 1.335(7) .
N1 C9 1.343(6) .
N2 C14 1.345(6) .
N2 C15 1.340(6) .
C1 C2 1.492(8) .
C2 H2a 0.9700 .
C2 H2b 0.9700 .
C2 C3 1.513(9) .
C3 H3a 0.9700 .
C3 H3b 0.9700 .
C3 C4 1.539(8) .
C5 H5 0.9300 .
C5 C6 1.369(6) .
C6 H6 0.9300 .
C6 C7 1.398(7) .
C7 C8 1.373(7) .
C7 C10 1.473(7) .
C8 H8 0.9300 .
C8 C9 1.381(7) .
C9 H9 0.9300 .
C10 H10 0.9300 .
C10 C11 1.325(8) .
C11 H11 0.9300 .
C11 C12 1.459(6) .
C12 C13 1.401(7) .
C12 C16 1.396(7) .
C13 H13 0.9300 .
C13 C14 1.369(6) .
C14 H14 0.9300 .
C15 H15 0.9300 .
C15 C16 1.375(7) .
C16 H16 0.9300 .

loop_
_geom_hbond_atom_site_label_D
_geom_hbond_atom_site_label_H
_geom_hbond_atom_site_label_A
_geom_hbond_distance_DH
_geom_hbond_distance_HA
_geom_hbond_distance_DA
_geom_hbond_angle_DHA
_geom_hbond_site_symmetry_A
O5 H5a O2 0.9574 1.95(4) 2.87(2) 161(7) 7_644
O6 H6b O4 0.8498 1.94(4) 2.767(9) 165(14) 7_634

loop_
_twin_individual_id
_twin_individual_mass_fraction_refined
1 0.530(17)
2 0.470(17)
